data_4068130
loop_
_publ_author_name
'Fu, Xiaoping'
'Yu, Shasha'
'Fan, Guoqin'
'Liu, Yuanhong'
'Li, Yuxue'

_publ_section_title
;
 Highly Efficient Synthesis ofcis-[3]Cumulenic Diols via
 Zirconocene-Mediated Coupling of 1,3-Butadiynes with Aldehydes
;
_journal_issue 2
_journal_name_full Organometallics
_journal_page_first 531
_journal_paper_doi 10.1021/om201125z
_journal_volume 31
_journal_year 2012
_chemical_formula_sum 'C46 H62 Cl2 O2 Si2 Zr'
_chemical_formula_weight 865.26
_chemical_name_systematic
; 
 ? 
;
_space_group_IT_number 14
_symmetry_cell_setting monoclinic
_symmetry_space_group_name_Hall '-P 2yn'
_symmetry_space_group_name_H-M 'P 1 21/n 1'
_atom_sites_solution_hydrogens geom
_atom_sites_solution_primary direct
_atom_sites_solution_secondary difmap
_audit_creation_method SHELXL-97
_cell_angle_alpha 90.00
_cell_angle_beta 102.0870(10)
_cell_angle_gamma 90.00
_cell_formula_units_Z 4
_cell_length_a 12.6446(9)
_cell_length_b 21.6660(15)
_cell_length_c 16.8088(12)
_cell_measurement_reflns_used 9918
_cell_measurement_temperature 133(2)
_cell_measurement_theta_max 28.73
_cell_measurement_theta_min 2.25
_cell_volume 4502.8(6)
_computing_cell_refinement 'Bruker SAINT'
_computing_data_collection 'Bruker APEX2'
_computing_data_reduction 'Bruker SAINT'
_computing_molecular_graphics 'Bruker SHELXTL'
_computing_publication_material 'Bruker SHELXTL'
_computing_structure_refinement 'SHELXL-97 (Sheldrick, 1997)'
_computing_structure_solution 'SHELXS-97 (Sheldrick, 1990)'
_diffrn_ambient_temperature 133(2)
_diffrn_measured_fraction_theta_full 0.993
_diffrn_measured_fraction_theta_max 0.993
_diffrn_measurement_device_type 'Bruker APEX-II CCD'
_diffrn_measurement_method '\f and \w scans'
_diffrn_radiation_monochromator graphite
_diffrn_radiation_source 'fine-focus sealed tube'
_diffrn_radiation_type MoK\a
_diffrn_radiation_wavelength 0.71073
_diffrn_reflns_av_R_equivalents 0.0331
_diffrn_reflns_av_sigmaI/netI 0.0374
_diffrn_reflns_limit_h_max 17
_diffrn_reflns_limit_h_min -17
_diffrn_reflns_limit_k_max 29
_diffrn_reflns_limit_k_min -22
_diffrn_reflns_limit_l_max 21
_diffrn_reflns_limit_l_min -22
_diffrn_reflns_number 37064
_diffrn_reflns_theta_full 28.86
_diffrn_reflns_theta_max 28.86
_diffrn_reflns_theta_min 1.56
_diffrn_standards_number 0
_exptl_absorpt_coefficient_mu 0.451
_exptl_absorpt_correction_T_max 0.9152
_exptl_absorpt_correction_T_min 0.8765
_exptl_absorpt_correction_type multi-scan
_exptl_absorpt_process_details sadabs
_exptl_crystal_colour colourless
_exptl_crystal_density_diffrn 1.276
_exptl_crystal_density_method 'not measured'
_exptl_crystal_description block
_exptl_crystal_F_000 1824
_exptl_crystal_size_max 0.30
_exptl_crystal_size_mid 0.25
_exptl_crystal_size_min 0.20
_refine_diff_density_max 0.514
_refine_diff_density_min -0.440
_refine_diff_density_rms 0.059
_refine_ls_extinction_method none
_refine_ls_goodness_of_fit_ref 1.002
_refine_ls_hydrogen_treatment constr
_refine_ls_matrix_type full
_refine_ls_number_parameters 490
_refine_ls_number_reflns 11716
_refine_ls_number_restraints 0
_refine_ls_restrained_S_all 1.002
_refine_ls_R_factor_all 0.0428
_refine_ls_R_factor_gt 0.0303
_refine_ls_shift/su_max 0.002
_refine_ls_shift/su_mean 0.000
_refine_ls_structure_factor_coef Fsqd
_refine_ls_weighting_details 'calc w=1/[\s^2^(Fo^2^)+(0.0396P)^2^+1.2769P] where P=(Fo^2^+2Fc^2^)/3'
_refine_ls_weighting_scheme calc
_refine_ls_wR_factor_gt 0.0739
_refine_ls_wR_factor_ref 0.0801
_reflns_number_gt 9554
_reflns_number_total 11716
_reflns_threshold_expression >2sigma(I)
_cod_data_source_file om201125z_si_002.cif
_cod_data_source_block mo_dm1136_0m_(compound_12n)
_cod_depositor_comments
;
The following automatic conversions were performed:

'_symmetry_cell_setting' value 'Monoclinic' changed to 'monoclinic'
according to /home/saulius/struct/CIF-dictionaries/cif_core.dic
dictionary named 'cif_core.dic' version 2.4.1 from 2010-06-29.

Automatic conversion script
Id: cif_fix_values 1715 2011-07-08 13:25:40Z adriana 
;
_cod_original_sg_symbol_H-M P2(1)/n
_cod_database_code 4068130

loop_
_symmetry_equiv_pos_as_xyz
'x, y, z'
'-x+1/2, y+1/2, -z+1/2'
'-x, -y, -z'
'x-1/2, -y-1/2, z-1/2'

loop_
_atom_site_label
_atom_site_type_symbol
_atom_site_fract_x
_atom_site_fract_y
_atom_site_fract_z
_atom_site_U_iso_or_equiv
_atom_site_adp_type
_atom_site_occupancy
_atom_site_symmetry_multiplicity
_atom_site_calc_flag
_atom_site_refinement_flags
Zr1 Zr 0.103173(11) 0.096387(7) 0.128329(8) 0.01374(4) Uani 1 1 d .
Cl1 Cl 0.12449(5) -0.22411(2) 0.32495(4) 0.04743(14) Uani 1 1 d .
Cl2 Cl 0.55269(5) 0.09677(3) 0.57540(3) 0.05164(15) Uani 1 1 d .
Si1 Si 0.06508(3) 0.25122(2) 0.39608(3) 0.01664(9) Uani 1 1 d .
Si2 Si -0.26376(3) 0.05191(2) 0.27878(3) 0.01841(9) Uani 1 1 d .
O1 O -0.01249(9) 0.04462(5) 0.15311(7) 0.0189(2) Uani 1 1 d .
O2 O 0.17848(9) 0.12799(5) 0.23487(6) 0.0181(2) Uani 1 1 d .
C1 C 0.23442(14) 0.06414(9) 0.03770(11) 0.0276(4) Uani 1 1 d .
H1 H 0.2439 0.0909 -0.0050 0.033 Uiso 1 1 calc R
C2 C 0.29486(14) 0.06484(9) 0.11774(12) 0.0286(4) Uani 1 1 d .
H2 H 0.3519 0.0926 0.1390 0.034 Uiso 1 1 calc R
C3 C 0.25645(14) 0.01724(9) 0.16120(11) 0.0282(4) Uani 1 1 d .
H3 H 0.2830 0.0072 0.2168 0.034 Uiso 1 1 calc R
C4 C 0.17229(15) -0.01266(8) 0.10804(11) 0.0267(4) Uani 1 1 d .
H4 H 0.1323 -0.0469 0.1212 0.032 Uiso 1 1 calc R
C5 C 0.15677(14) 0.01650(8) 0.03188(11) 0.0259(4) Uani 1 1 d .
H5 H 0.1037 0.0061 -0.0151 0.031 Uiso 1 1 calc R
C6 C 0.02909(17) 0.15221(9) -0.00435(11) 0.0337(4) Uani 1 1 d .
H6 H 0.0330 0.1313 -0.0534 0.040 Uiso 1 1 calc R
C7 C 0.10892(15) 0.19095(9) 0.04040(12) 0.0333(4) Uani 1 1 d .
H7 H 0.1764 0.2007 0.0272 0.040 Uiso 1 1 calc R
C8 C 0.07132(16) 0.21254(8) 0.10780(11) 0.0304(4) Uani 1 1 d .
H8 H 0.1085 0.2400 0.1482 0.037 Uiso 1 1 calc R
C9 C -0.03037(15) 0.18672(8) 0.10531(11) 0.0281(4) Uani 1 1 d .
H9 H -0.0741 0.1931 0.1442 0.034 Uiso 1 1 calc R
C10 C -0.05690(15) 0.14971(9) 0.03565(12) 0.0295(4) Uani 1 1 d .
H10 H -0.1219 0.1269 0.0187 0.035 Uiso 1 1 calc R
C11 C -0.08770(12) 0.01450(7) 0.18957(9) 0.0172(3) Uani 1 1 d .
H11 H -0.1520 0.0040 0.1460 0.021 Uiso 1 1 calc R
C12 C -0.03862(13) -0.04553(7) 0.22755(9) 0.0186(3) Uani 1 1 d .
C13 C 0.05956(14) -0.04492(8) 0.28372(11) 0.0258(4) Uani 1 1 d .
H13 H 0.0926 -0.0066 0.3015 0.031 Uiso 1 1 calc R
C14 C 0.10994(16) -0.09959(9) 0.31415(12) 0.0315(4) Uani 1 1 d .
H14 H 0.1770 -0.0988 0.3523 0.038 Uiso 1 1 calc R
C15 C 0.06097(16) -0.15498(8) 0.28803(11) 0.0296(4) Uani 1 1 d .
C16 C -0.03716(16) -0.15723(8) 0.23429(12) 0.0314(4) Uani 1 1 d .
H16 H -0.0707 -0.1958 0.2181 0.038 Uiso 1 1 calc R
C17 C -0.08678(15) -0.10216(8) 0.20378(11) 0.0247(3) Uani 1 1 d .
H17 H -0.1544 -0.1033 0.1663 0.030 Uiso 1 1 calc R
C18 C -0.12599(12) 0.05705(7) 0.25177(9) 0.0168(3) Uani 1 1 d .
C19 C -0.05743(12) 0.10091(7) 0.28421(9) 0.0178(3) Uani 1 1 d .
C20 C 0.01262(12) 0.14227(7) 0.30841(9) 0.0179(3) Uani 1 1 d .
C21 C 0.08975(12) 0.18428(7) 0.32878(9) 0.0164(3) Uani 1 1 d .
C22 C 0.19382(12) 0.17318(7) 0.29582(9) 0.0165(3) Uani 1 1 d .
H22 H 0.2142 0.2127 0.2723 0.020 Uiso 1 1 calc R
C23 C 0.28577(12) 0.15407(7) 0.36496(9) 0.0174(3) Uani 1 1 d .
C24 C 0.28874(14) 0.09460(8) 0.39675(10) 0.0247(3) Uani 1 1 d .
H24 H 0.2334 0.0661 0.3744 0.030 Uiso 1 1 calc R
C25 C 0.37125(15) 0.07630(9) 0.46046(11) 0.0292(4) Uani 1 1 d .
H25 H 0.3737 0.0354 0.4811 0.035 Uiso 1 1 calc R
C26 C 0.44990(14) 0.11887(10) 0.49337(10) 0.0290(4) Uani 1 1 d .
C27 C 0.44964(14) 0.17763(9) 0.46308(11) 0.0271(4) Uani 1 1 d .
H27 H 0.5045 0.2061 0.4863 0.032 Uiso 1 1 calc R
C28 C 0.36791(12) 0.19498(8) 0.39786(10) 0.0211(3) Uani 1 1 d .
H28 H 0.3683 0.2353 0.3756 0.025 Uiso 1 1 calc R
C29 C 0.08689(14) 0.22552(8) 0.50565(10) 0.0220(3) Uani 1 1 d .
H29 H 0.0589 0.2593 0.5361 0.026 Uiso 1 1 calc R
C30 C 0.02019(15) 0.16770(9) 0.51431(11) 0.0298(4) Uani 1 1 d .
H30A H 0.0437 0.1336 0.4839 0.045 Uiso 1 1 calc R
H30B H -0.0566 0.1762 0.4927 0.045 Uiso 1 1 calc R
H30C H 0.0308 0.1564 0.5719 0.045 Uiso 1 1 calc R
C31 C 0.20570(14) 0.21567(9) 0.54695(11) 0.0278(4) Uani 1 1 d .
H31A H 0.2108 0.2060 0.6046 0.042 Uiso 1 1 calc R
H31B H 0.2468 0.2533 0.5421 0.042 Uiso 1 1 calc R
H31C H 0.2354 0.1814 0.5206 0.042 Uiso 1 1 calc R
C32 C 0.15911(14) 0.31797(7) 0.38929(10) 0.0215(3) Uani 1 1 d .
H32 H 0.2339 0.3029 0.4128 0.026 Uiso 1 1 calc R
C33 C 0.16141(17) 0.34247(8) 0.30401(11) 0.0316(4) Uani 1 1 d .
H33A H 0.0900 0.3588 0.2788 0.047 Uiso 1 1 calc R
H33B H 0.1803 0.3088 0.2705 0.047 Uiso 1 1 calc R
H33C H 0.2154 0.3754 0.3082 0.047 Uiso 1 1 calc R
C34 C 0.13688(16) 0.37096(8) 0.44459(11) 0.0283(4) Uani 1 1 d .
H34A H 0.1875 0.4049 0.4424 0.042 Uiso 1 1 calc R
H34B H 0.1465 0.3560 0.5007 0.042 Uiso 1 1 calc R
H34C H 0.0626 0.3857 0.4259 0.042 Uiso 1 1 calc R
C35 C -0.08437(14) 0.27025(8) 0.36063(11) 0.0256(4) Uani 1 1 d .
H35 H -0.1221 0.2295 0.3510 0.031 Uiso 1 1 calc R
C36 C -0.13671(16) 0.30369(10) 0.42325(14) 0.0389(5) Uani 1 1 d .
H36A H -0.1060 0.3452 0.4329 0.058 Uiso 1 1 calc R
H36B H -0.1226 0.2805 0.4744 0.058 Uiso 1 1 calc R
H36C H -0.2149 0.3067 0.4024 0.058 Uiso 1 1 calc R
C37 C -0.11243(17) 0.30433(10) 0.27935(13) 0.0404(5) Uani 1 1 d .
H37A H -0.1911 0.3046 0.2597 0.061 Uiso 1 1 calc R
H37B H -0.0784 0.2833 0.2395 0.061 Uiso 1 1 calc R
H37C H -0.0858 0.3469 0.2866 0.061 Uiso 1 1 calc R
C38 C -0.25170(15) 0.01372(8) 0.38112(11) 0.0267(4) Uani 1 1 d .
H38 H -0.3261 0.0120 0.3926 0.032 Uiso 1 1 calc R
C39 C -0.21184(18) -0.05290(10) 0.38053(13) 0.0411(5) Uani 1 1 d .
H39A H -0.1398 -0.0533 0.3676 0.062 Uiso 1 1 calc R
H39B H -0.2620 -0.0766 0.3394 0.062 Uiso 1 1 calc R
H39C H -0.2082 -0.0715 0.4342 0.062 Uiso 1 1 calc R
C40 C -0.1813(2) 0.04951(13) 0.45076(13) 0.0562(7) Uani 1 1 d .
H40A H -0.1816 0.0285 0.5023 0.084 Uiso 1 1 calc R
H40B H -0.2101 0.0914 0.4526 0.084 Uiso 1 1 calc R
H40C H -0.1072 0.0517 0.4421 0.084 Uiso 1 1 calc R
C41 C -0.30956(16) 0.13434(8) 0.28442(13) 0.0330(4) Uani 1 1 d .
H41 H -0.2516 0.1544 0.3260 0.040 Uiso 1 1 calc R
C42 C -0.3164(2) 0.17253(10) 0.20801(16) 0.0489(6) Uani 1 1 d .
H42A H -0.3789 0.1591 0.1667 0.073 Uiso 1 1 calc R
H42B H -0.2502 0.1670 0.1872 0.073 Uiso 1 1 calc R
H42C H -0.3247 0.2162 0.2206 0.073 Uiso 1 1 calc R
C43 C -0.4128(2) 0.14169(11) 0.3173(2) 0.0778(11) Uani 1 1 d .
H43A H -0.4262 0.1856 0.3250 0.117 Uiso 1 1 calc R
H43B H -0.4043 0.1202 0.3696 0.117 Uiso 1 1 calc R
H43C H -0.4740 0.1240 0.2786 0.117 Uiso 1 1 calc R
C44 C -0.35586(13) 0.00245(8) 0.20085(11) 0.0251(4) Uani 1 1 d .
H44 H -0.3161 -0.0370 0.1969 0.030 Uiso 1 1 calc R
C45 C -0.45925(15) -0.01493(10) 0.23044(14) 0.0380(5) Uani 1 1 d .
H45A H -0.4971 0.0227 0.2409 0.057 Uiso 1 1 calc R
H45B H -0.4399 -0.0391 0.2807 0.057 Uiso 1 1 calc R
H45C H -0.5066 -0.0395 0.1886 0.057 Uiso 1 1 calc R
C46 C -0.38519(17) 0.02920(11) 0.11440(12) 0.0402(5) Uani 1 1 d .
H46A H -0.4214 -0.0025 0.0768 0.060 Uiso 1 1 calc R
H46B H -0.3192 0.0426 0.0976 0.060 Uiso 1 1 calc R
H46C H -0.4337 0.0646 0.1137 0.060 Uiso 1 1 calc R

loop_
_atom_site_aniso_label
_atom_site_aniso_U_11
_atom_site_aniso_U_22
_atom_site_aniso_U_33
_atom_site_aniso_U_23
_atom_site_aniso_U_13
_atom_site_aniso_U_12
Zr1 0.01408(7) 0.01500(8) 0.01238(7) -0.00106(5) 0.00331(5) 0.00122(5)
Cl1 0.0642(4) 0.0317(3) 0.0527(3) 0.0168(2) 0.0268(3) 0.0219(2)
Cl2 0.0388(3) 0.0740(4) 0.0332(3) 0.0039(3) -0.0130(2) 0.0104(3)
Si1 0.0186(2) 0.0146(2) 0.0169(2) -0.00313(16) 0.00412(16) -0.00056(16)
Si2 0.0179(2) 0.0163(2) 0.0227(2) 0.00162(16) 0.00794(17) -0.00156(16)
O1 0.0203(5) 0.0194(6) 0.0186(5) -0.0012(4) 0.0074(4) -0.0028(4)
O2 0.0204(5) 0.0190(6) 0.0145(5) -0.0042(4) 0.0029(4) 0.0003(4)
C1 0.0266(9) 0.0341(10) 0.0263(9) -0.0019(7) 0.0150(7) 0.0053(7)
C2 0.0151(8) 0.0348(10) 0.0367(10) -0.0111(8) 0.0072(7) 0.0037(7)
C3 0.0266(9) 0.0315(10) 0.0253(9) -0.0028(7) 0.0029(7) 0.0161(7)
C4 0.0308(9) 0.0184(8) 0.0333(10) -0.0044(7) 0.0123(8) 0.0080(7)
C5 0.0235(8) 0.0317(10) 0.0227(8) -0.0113(7) 0.0054(7) 0.0052(7)
C6 0.0528(12) 0.0322(10) 0.0152(8) 0.0037(7) 0.0047(8) 0.0177(9)
C7 0.0291(9) 0.0321(10) 0.0414(11) 0.0211(8) 0.0134(8) 0.0068(8)
C8 0.0402(10) 0.0157(8) 0.0292(9) 0.0038(7) -0.0068(8) 0.0032(7)
C9 0.0342(10) 0.0274(9) 0.0248(9) 0.0067(7) 0.0106(7) 0.0160(8)
C10 0.0226(9) 0.0262(9) 0.0338(10) 0.0064(7) -0.0075(7) 0.0044(7)
C11 0.0168(7) 0.0182(8) 0.0166(7) -0.0021(6) 0.0037(6) -0.0036(6)
C12 0.0224(8) 0.0170(8) 0.0187(7) -0.0021(6) 0.0093(6) -0.0018(6)
C13 0.0267(9) 0.0224(9) 0.0271(9) -0.0010(7) 0.0024(7) -0.0017(7)
C14 0.0286(9) 0.0364(11) 0.0290(9) 0.0064(8) 0.0051(7) 0.0060(8)
C15 0.0411(11) 0.0223(9) 0.0304(9) 0.0069(7) 0.0188(8) 0.0096(8)
C16 0.0449(11) 0.0174(9) 0.0359(10) -0.0021(7) 0.0176(9) -0.0023(8)
C17 0.0298(9) 0.0210(9) 0.0243(8) -0.0031(7) 0.0080(7) -0.0035(7)
C18 0.0165(7) 0.0155(7) 0.0187(7) 0.0000(6) 0.0043(6) -0.0006(6)
C19 0.0191(7) 0.0173(8) 0.0185(7) -0.0005(6) 0.0073(6) 0.0010(6)
C20 0.0197(7) 0.0182(8) 0.0166(7) -0.0016(6) 0.0056(6) 0.0029(6)
C21 0.0192(7) 0.0151(7) 0.0146(7) -0.0012(5) 0.0027(6) 0.0000(6)
C22 0.0174(7) 0.0161(7) 0.0160(7) -0.0023(6) 0.0033(6) -0.0014(6)
C23 0.0166(7) 0.0200(8) 0.0159(7) -0.0037(6) 0.0040(6) -0.0001(6)
C24 0.0261(8) 0.0251(9) 0.0217(8) 0.0000(7) 0.0024(7) -0.0042(7)
C25 0.0315(10) 0.0297(10) 0.0252(9) 0.0059(7) 0.0036(7) 0.0035(8)
C26 0.0229(9) 0.0440(11) 0.0186(8) -0.0033(7) 0.0006(7) 0.0068(8)
C27 0.0203(8) 0.0338(10) 0.0259(9) -0.0117(7) 0.0020(7) -0.0015(7)
C28 0.0180(7) 0.0225(8) 0.0236(8) -0.0070(6) 0.0059(6) -0.0026(6)
C29 0.0265(8) 0.0218(8) 0.0189(8) -0.0032(6) 0.0077(6) 0.0002(7)
C30 0.0306(9) 0.0308(10) 0.0297(9) 0.0045(7) 0.0106(8) -0.0030(8)
C31 0.0307(9) 0.0308(10) 0.0207(8) -0.0015(7) 0.0028(7) -0.0015(8)
C32 0.0259(8) 0.0156(8) 0.0238(8) -0.0038(6) 0.0074(7) -0.0022(6)
C33 0.0484(11) 0.0204(9) 0.0306(10) -0.0027(7) 0.0187(9) -0.0037(8)
C34 0.0394(10) 0.0184(9) 0.0294(9) -0.0061(7) 0.0125(8) -0.0058(7)
C35 0.0218(8) 0.0214(9) 0.0323(9) -0.0066(7) 0.0024(7) 0.0019(6)
C36 0.0286(10) 0.0421(12) 0.0474(12) -0.0084(10) 0.0112(9) 0.0109(9)
C37 0.0364(11) 0.0427(12) 0.0363(11) -0.0017(9) -0.0059(9) 0.0133(9)
C38 0.0284(9) 0.0295(10) 0.0233(8) 0.0021(7) 0.0084(7) -0.0054(7)
C39 0.0447(12) 0.0435(12) 0.0387(11) 0.0202(9) 0.0167(9) 0.0141(10)
C40 0.0677(16) 0.0732(18) 0.0261(11) -0.0009(11) 0.0060(11) -0.0332(14)
C41 0.0362(10) 0.0198(9) 0.0503(12) 0.0010(8) 0.0257(9) 0.0018(8)
C42 0.0541(14) 0.0280(11) 0.0726(17) 0.0180(11) 0.0318(12) 0.0150(10)
C43 0.087(2) 0.0321(13) 0.145(3) 0.0166(15) 0.094(2) 0.0186(13)
C44 0.0188(8) 0.0262(9) 0.0293(9) 0.0015(7) 0.0028(7) -0.0013(7)
C45 0.0218(9) 0.0439(12) 0.0471(12) -0.0007(10) 0.0043(8) -0.0088(8)
C46 0.0331(11) 0.0529(14) 0.0307(10) 0.0072(9) -0.0021(8) 0.0013(9)

loop_
_atom_type_symbol
_atom_type_description
_atom_type_scat_dispersion_real
_atom_type_scat_dispersion_imag
_atom_type_scat_source
C C 0.0033 0.0016 'International Tables Vol C Tables 4.2.6.8 and 6.1.1.4'
H H 0.0000 0.0000 'International Tables Vol C Tables 4.2.6.8 and 6.1.1.4'
O O 0.0106 0.0060 'International Tables Vol C Tables 4.2.6.8 and 6.1.1.4'
Si Si 0.0817 0.0704 'International Tables Vol C Tables 4.2.6.8 and 6.1.1.4'
Cl Cl 0.1484 0.1585 'International Tables Vol C Tables 4.2.6.8 and 6.1.1.4'
Zr Zr -2.9673 0.5597 'International Tables Vol C Tables 4.2.6.8 and 6.1.1.4'

loop_
_geom_angle_atom_site_label_1
_geom_angle_atom_site_label_2
_geom_angle_atom_site_label_3
_geom_angle
O1 Zr1 O2 104.29(5)
O1 Zr1 C7 134.53(6)
O2 Zr1 C7 100.48(6)
O1 Zr1 C6 107.79(6)
O2 Zr1 C6 130.81(6)
C7 Zr1 C6 32.13(7)
O1 Zr1 C10 81.78(6)
O2 Zr1 C10 124.61(5)
C7 Zr1 C10 52.81(6)
C6 Zr1 C10 31.76(6)
O1 Zr1 C5 93.22(5)
O2 Zr1 C5 132.11(5)
C7 Zr1 C5 97.68(6)
C6 Zr1 C5 82.16(6)
C10 Zr1 C5 101.57(6)
O1 Zr1 C3 97.82(6)
O2 Zr1 C3 80.58(5)
C7 Zr1 C3 123.65(6)
C6 Zr1 C3 129.23(6)
C10 Zr1 C3 154.30(6)
C5 Zr1 C3 52.74(6)
O1 Zr1 C2 128.52(6)
O2 Zr1 C2 82.61(5)
C7 Zr1 C2 91.84(6)
C6 Zr1 C2 104.29(6)
C10 Zr1 C2 135.93(6)
C5 Zr1 C2 52.77(6)
C3 Zr1 C2 31.92(6)
O1 Zr1 C8 119.26(6)
O2 Zr1 C8 79.23(5)
C7 Zr1 C8 31.83(6)
C6 Zr1 C8 52.73(6)
C10 Zr1 C8 52.53(6)
C5 Zr1 C8 129.40(6)
C3 Zr1 C8 141.08(6)
C2 Zr1 C8 112.18(6)
O1 Zr1 C9 88.37(5)
O2 Zr1 C9 92.85(5)
C7 Zr1 C9 52.63(6)
C6 Zr1 C9 52.59(6)
C10 Zr1 C9 31.77(6)
C5 Zr1 C9 132.47(6)
C3 Zr1 C9 171.89(6)
C2 Zr1 C9 142.88(6)
C8 Zr1 C9 31.61(6)
O1 Zr1 C4 77.94(5)
O2 Zr1 C4 109.15(5)
C7 Zr1 C4 127.89(6)
C6 Zr1 C4 113.29(6)
C10 Zr1 C4 125.67(6)
C5 Zr1 C4 31.80(6)
C3 Zr1 C4 31.63(6)
C2 Zr1 C4 52.51(6)
C8 Zr1 C4 159.26(6)
C9 Zr1 C4 156.29(6)
O1 Zr1 C1 125.04(5)
O2 Zr1 C1 112.60(5)
C7 Zr1 C1 76.92(6)
C6 Zr1 C1 76.95(6)
C10 Zr1 C1 106.76(6)
C5 Zr1 C1 31.99(6)
C3 Zr1 C1 52.63(6)
C2 Zr1 C1 31.68(6)
C8 Zr1 C1 106.85(6)
C9 Zr1 C1 127.20(6)
C4 Zr1 C1 52.53(6)
C29 Si1 C32 108.61(7)
C29 Si1 C35 107.57(8)
C32 Si1 C35 114.26(8)
C29 Si1 C21 110.25(7)
C32 Si1 C21 111.30(7)
C35 Si1 C21 104.73(7)
C41 Si2 C38 109.68(9)
C41 Si2 C44 114.84(9)
C38 Si2 C44 107.66(8)
C41 Si2 C18 105.31(7)
C38 Si2 C18 109.99(8)
C44 Si2 C18 109.33(7)
C11 O1 Zr1 165.88(10)
C22 O2 Zr1 151.12(10)
C2 C1 C5 107.80(17)
C2 C1 Zr1 73.65(9)
C5 C1 Zr1 73.42(9)
C2 C1 H1 126.1
C5 C1 H1 126.1
Zr1 C1 H1 118.8
C1 C2 C3 108.19(16)
C1 C2 Zr1 74.67(9)
C3 C2 Zr1 74.03(9)
C1 C2 H2 125.9
C3 C2 H2 125.9
Zr1 C2 H2 117.4
C4 C3 C2 107.88(16)
C4 C3 Zr1 74.44(9)
C2 C3 Zr1 74.05(10)
C4 C3 H3 126.1
C2 C3 H3 126.1
Zr1 C3 H3 117.5
C3 C4 C5 108.48(16)
C3 C4 Zr1 73.93(10)
C5 C4 Zr1 73.77(10)
C3 C4 H4 125.8
C5 C4 H4 125.8
Zr1 C4 H4 118.4
C4 C5 C1 107.63(16)
C4 C5 Zr1 74.43(9)
C1 C5 Zr1 74.60(9)
C4 C5 H5 126.2
C1 C5 H5 126.2
Zr1 C5 H5 116.9
C10 C6 C7 108.10(17)
C10 C6 Zr1 74.88(10)
C7 C6 Zr1 73.89(10)
C10 C6 H6 125.9
C7 C6 H6 125.9
Zr1 C6 H6 117.3
C8 C7 C6 107.81(16)
C8 C7 Zr1 75.04(10)
C6 C7 Zr1 73.99(10)
C8 C7 H7 126.1
C6 C7 H7 126.1
Zr1 C7 H7 116.9
C9 C8 C7 108.02(17)
C9 C8 Zr1 74.21(10)
C7 C8 Zr1 73.12(10)
C9 C8 H8 126.0
C7 C8 H8 126.0
Zr1 C8 H8 118.6
C8 C9 C10 108.22(16)
C8 C9 Zr1 74.18(10)
C10 C9 Zr1 73.95(10)
C8 C9 H9 125.9
C10 C9 H9 125.9
Zr1 C9 H9 117.9
C6 C10 C9 107.84(17)
C6 C10 Zr1 73.36(10)
C9 C10 Zr1 74.27(10)
C6 C10 H10 126.1
C9 C10 H10 126.1
Zr1 C10 H10 118.2
O1 C11 C12 109.15(12)
O1 C11 C18 110.89(12)
C12 C11 C18 112.56(12)
O1 C11 H11 108.0
C12 C11 H11 108.0
C18 C11 H11 108.0
C17 C12 C13 118.51(16)
C17 C12 C11 121.17(15)
C13 C12 C11 120.22(14)
C14 C13 C12 121.05(17)
C14 C13 H13 119.5
C12 C13 H13 119.5
C15 C14 C13 118.91(18)
C15 C14 H14 120.5
C13 C14 H14 120.5
C16 C15 C14 121.57(17)
C16 C15 Cl1 119.12(15)
C14 C15 Cl1 119.31(15)
C15 C16 C17 119.07(17)
C15 C16 H16 120.5
C17 C16 H16 120.5
C12 C17 C16 120.86(17)
C12 C17 H17 119.6
C16 C17 H17 119.6
C19 C18 C11 115.83(13)
C19 C18 Si2 119.96(12)
C11 C18 Si2 124.15(11)
C20 C19 C18 173.72(16)
C19 C20 C21 175.32(16)
C20 C21 C22 115.79(13)
C20 C21 Si1 118.23(11)
C22 C21 Si1 125.97(11)
O2 C22 C23 109.60(12)
O2 C22 C21 111.83(12)
C23 C22 C21 109.88(12)
O2 C22 H22 108.5
C23 C22 H22 108.5
C21 C22 H22 108.5
C28 C23 C24 118.68(15)
C28 C23 C22 121.28(14)
C24 C23 C22 120.04(14)
C25 C24 C23 121.08(16)
C25 C24 H24 119.5
C23 C24 H24 119.5
C26 C25 C24 118.65(17)
C26 C25 H25 120.7
C24 C25 H25 120.7
C27 C26 C25 121.65(17)
C27 C26 Cl2 119.33(15)
C25 C26 Cl2 119.01(15)
C26 C27 C28 119.15(16)
C26 C27 H27 120.4
C28 C27 H27 120.4
C23 C28 C27 120.75(16)
C23 C28 H28 119.6
C27 C28 H28 119.6
C31 C29 C30 110.47(15)
C31 C29 Si1 114.34(11)
C30 C29 Si1 111.25(12)
C31 C29 H29 106.8
C30 C29 H29 106.8
Si1 C29 H29 106.8
C29 C30 H30A 109.5
C29 C30 H30B 109.5
H30A C30 H30B 109.5
C29 C30 H30C 109.5
H30A C30 H30C 109.5
H30B C30 H30C 109.5
C29 C31 H31A 109.5
C29 C31 H31B 109.5
H31A C31 H31B 109.5
C29 C31 H31C 109.5
H31A C31 H31C 109.5
H31B C31 H31C 109.5
C33 C32 C34 110.33(14)
C33 C32 Si1 117.14(12)
C34 C32 Si1 109.72(11)
C33 C32 H32 106.3
C34 C32 H32 106.3
Si1 C32 H32 106.3
C32 C33 H33A 109.5
C32 C33 H33B 109.5
H33A C33 H33B 109.5
C32 C33 H33C 109.5
H33A C33 H33C 109.5
H33B C33 H33C 109.5
C32 C34 H34A 109.5
C32 C34 H34B 109.5
H34A C34 H34B 109.5
C32 C34 H34C 109.5
H34A C34 H34C 109.5
H34B C34 H34C 109.5
C37 C35 C36 109.38(16)
C37 C35 Si1 114.45(13)
C36 C35 Si1 115.42(13)
C37 C35 H35 105.5
C36 C35 H35 105.5
Si1 C35 H35 105.5
C35 C36 H36A 109.5
C35 C36 H36B 109.5
H36A C36 H36B 109.5
C35 C36 H36C 109.5
H36A C36 H36C 109.5
H36B C36 H36C 109.5
C35 C37 H37A 109.5
C35 C37 H37B 109.5
H37A C37 H37B 109.5
C35 C37 H37C 109.5
H37A C37 H37C 109.5
H37B C37 H37C 109.5
C40 C38 C39 110.16(19)
C40 C38 Si2 113.55(14)
C39 C38 Si2 111.84(13)
C40 C38 H38 107.0
C39 C38 H38 107.0
Si2 C38 H38 107.0
C38 C39 H39A 109.5
C38 C39 H39B 109.5
H39A C39 H39B 109.5
C38 C39 H39C 109.5
H39A C39 H39C 109.5
H39B C39 H39C 109.5
C38 C40 H40A 109.5
C38 C40 H40B 109.5
H40A C40 H40B 109.5
C38 C40 H40C 109.5
H40A C40 H40C 109.5
H40B C40 H40C 109.5
C42 C41 C43 110.38(19)
C42 C41 Si2 116.00(14)
C43 C41 Si2 114.27(14)
C42 C41 H41 105.0
C43 C41 H41 105.0
Si2 C41 H41 105.0
C41 C42 H42A 109.5
C41 C42 H42B 109.5
H42A C42 H42B 109.5
C41 C42 H42C 109.5
H42A C42 H42C 109.5
H42B C42 H42C 109.5
C41 C43 H43A 109.5
C41 C43 H43B 109.5
H43A C43 H43B 109.5
C41 C43 H43C 109.5
H43A C43 H43C 109.5
H43B C43 H43C 109.5
C46 C44 C45 110.16(15)
C46 C44 Si2 115.64(13)
C45 C44 Si2 110.85(13)
C46 C44 H44 106.5
C45 C44 H44 106.5
Si2 C44 H44 106.5
C44 C45 H45A 109.5
C44 C45 H45B 109.5
H45A C45 H45B 109.5
C44 C45 H45C 109.5
H45A C45 H45C 109.5
H45B C45 H45C 109.5
C44 C46 H46A 109.5
C44 C46 H46B 109.5
H46A C46 H46B 109.5
C44 C46 H46C 109.5
H46A C46 H46C 109.5
H46B C46 H46C 109.5

loop_
_geom_bond_atom_site_label_1
_geom_bond_atom_site_label_2
_geom_bond_distance
Zr1 O1 1.9559(11)
Zr1 O2 1.9669(11)
Zr1 C7 2.5362(17)
Zr1 C6 2.5375(18)
Zr1 C10 2.5568(17)
Zr1 C5 2.5581(16)
Zr1 C3 2.5599(16)
Zr1 C2 2.5602(16)
Zr1 C8 2.5605(18)
Zr1 C9 2.5609(17)
Zr1 C4 2.5664(16)
Zr1 C1 2.5732(16)
Cl1 C15 1.7506(18)
Cl2 C26 1.7520(18)
Si1 C29 1.8883(17)
Si1 C32 1.8907(17)
Si1 C35 1.9038(18)
Si1 C21 1.9048(16)
Si2 C41 1.8860(19)
Si2 C38 1.8861(18)
Si2 C44 1.8926(18)
Si2 C18 1.8933(15)
O1 C11 1.3965(18)
O2 C22 1.4009(18)
C1 C2 1.401(3)
C1 C5 1.414(3)
C1 H1 0.9500
C2 C3 1.408(3)
C2 H2 0.9500
C3 C4 1.397(3)
C3 H3 0.9500
C4 C5 1.404(3)
C4 H4 0.9500
C5 H5 0.9500
C6 C10 1.394(3)
C6 C7 1.404(3)
C6 H6 0.9500
C7 C8 1.398(3)
C7 H7 0.9500
C8 C9 1.395(3)
C8 H8 0.9500
C9 C10 1.401(3)
C9 H9 0.9500
C10 H10 0.9500
C11 C12 1.523(2)
C11 C18 1.546(2)
C11 H11 1.0000
C12 C17 1.391(2)
C12 C13 1.394(2)
C13 C14 1.391(3)
C13 H13 0.9500
C14 C15 1.379(3)
C14 H14 0.9500
C15 C16 1.374(3)
C16 C17 1.395(3)
C16 H16 0.9500
C17 H17 0.9500
C18 C19 1.324(2)
C19 C20 1.266(2)
C20 C21 1.325(2)
C21 C22 1.550(2)
C22 C23 1.519(2)
C22 H22 1.0000
C23 C28 1.389(2)
C23 C24 1.392(2)
C24 C25 1.387(2)
C24 H24 0.9500
C25 C26 1.384(3)
C25 H25 0.9500
C26 C27 1.371(3)
C27 C28 1.392(2)
C27 H27 0.9500
C28 H28 0.9500
C29 C31 1.532(2)
C29 C30 1.534(2)
C29 H29 1.0000
C30 H30A 0.9800
C30 H30B 0.9800
C30 H30C 0.9800
C31 H31A 0.9800
C31 H31B 0.9800
C31 H31C 0.9800
C32 C33 1.535(2)
C32 C34 1.540(2)
C32 H32 1.0000
C33 H33A 0.9800
C33 H33B 0.9800
C33 H33C 0.9800
C34 H34A 0.9800
C34 H34B 0.9800
C34 H34C 0.9800
C35 C37 1.528(3)
C35 C36 1.537(2)
C35 H35 1.0000
C36 H36A 0.9800
C36 H36B 0.9800
C36 H36C 0.9800
C37 H37A 0.9800
C37 H37B 0.9800
C37 H37C 0.9800
C38 C40 1.526(3)
C38 C39 1.530(3)
C38 H38 1.0000
C39 H39A 0.9800
C39 H39B 0.9800
C39 H39C 0.9800
C40 H40A 0.9800
C40 H40B 0.9800
C40 H40C 0.9800
C41 C42 1.515(3)
C41 C43 1.529(3)
C41 H41 1.0000
C42 H42A 0.9800
C42 H42B 0.9800
C42 H42C 0.9800
C43 H43A 0.9800
C43 H43B 0.9800
C43 H43C 0.9800
C44 C46 1.536(3)
C44 C45 1.540(2)
C44 H44 1.0000
C45 H45A 0.9800
C45 H45B 0.9800
C45 H45C 0.9800
C46 H46A 0.9800
C46 H46B 0.9800
C46 H46C 0.9800

loop_
_geom_torsion_atom_site_label_1
_geom_torsion_atom_site_label_2
_geom_torsion_atom_site_label_3
_geom_torsion_atom_site_label_4
_geom_torsion
O2 Zr1 O1 C11 11.3(4)
C7 Zr1 O1 C11 -109.7(4)
C6 Zr1 O1 C11 -130.9(4)
C10 Zr1 O1 C11 -112.5(4)
C5 Zr1 O1 C11 146.3(4)
C3 Zr1 O1 C11 93.5(4)
C2 Zr1 O1 C11 103.1(4)
C8 Zr1 O1 C11 -74.2(4)
C9 Zr1 O1 C11 -81.3(4)
C4 Zr1 O1 C11 118.2(4)
C1 Zr1 O1 C11 142.8(4)
O1 Zr1 O2 C22 -93.0(2)
C7 Zr1 O2 C22 48.6(2)
C6 Zr1 O2 C22 36.6(2)
C10 Zr1 O2 C22 -3.2(2)
C5 Zr1 O2 C22 159.09(19)
C3 Zr1 O2 C22 171.3(2)
C2 Zr1 O2 C22 139.1(2)
C8 Zr1 O2 C22 24.8(2)
C9 Zr1 O2 C22 -3.9(2)
C4 Zr1 O2 C22 -174.92(19)
C1 Zr1 O2 C22 128.7(2)
O1 Zr1 C1 C2 -108.19(12)
O2 Zr1 C1 C2 20.00(13)
C7 Zr1 C1 C2 116.06(12)
C6 Zr1 C1 C2 149.06(13)
C10 Zr1 C1 C2 160.16(11)
C5 Zr1 C1 C2 -114.82(17)
C3 Zr1 C1 C2 -37.25(11)
C8 Zr1 C1 C2 105.09(12)
C9 Zr1 C1 C2 132.55(12)
C4 Zr1 C1 C2 -77.39(12)
O1 Zr1 C1 C5 6.62(13)
O2 Zr1 C1 C5 134.82(10)
C7 Zr1 C1 C5 -129.13(12)
C6 Zr1 C1 C5 -96.12(12)
C10 Zr1 C1 C5 -85.02(11)
C3 Zr1 C1 C5 77.57(12)
C2 Zr1 C1 C5 114.82(17)
C8 Zr1 C1 C5 -140.09(11)
C9 Zr1 C1 C5 -112.63(12)
C4 Zr1 C1 C5 37.42(10)
C5 C1 C2 C3 1.01(19)
Zr1 C1 C2 C3 67.02(12)
C5 C1 C2 Zr1 -66.01(12)
O1 Zr1 C2 C1 96.16(12)
O2 Zr1 C2 C1 -161.43(12)
C7 Zr1 C2 C1 -61.10(12)
C6 Zr1 C2 C1 -31.12(13)
C10 Zr1 C2 C1 -27.85(15)
C5 Zr1 C2 C1 37.15(11)
C3 Zr1 C2 C1 114.53(16)
C8 Zr1 C2 C1 -86.29(12)
C9 Zr1 C2 C1 -76.51(15)
C4 Zr1 C2 C1 77.47(12)
O1 Zr1 C2 C3 -18.37(13)
O2 Zr1 C2 C3 84.04(11)
C7 Zr1 C2 C3 -175.63(11)
C6 Zr1 C2 C3 -145.65(11)
C10 Zr1 C2 C3 -142.38(11)
C5 Zr1 C2 C3 -77.38(12)
C8 Zr1 C2 C3 159.18(10)
C9 Zr1 C2 C3 168.97(11)
C4 Zr1 C2 C3 -37.06(10)
C1 Zr1 C2 C3 -114.53(16)
C1 C2 C3 C4 -0.12(19)
Zr1 C2 C3 C4 67.33(11)
C1 C2 C3 Zr1 -67.45(12)
O1 Zr1 C3 C4 51.32(11)
O2 Zr1 C3 C4 154.60(11)
C7 Zr1 C3 C4 -109.03(12)
C6 Zr1 C3 C4 -69.37(14)
C10 Zr1 C3 C4 -36.0(2)
C5 Zr1 C3 C4 -36.77(10)
C2 Zr1 C3 C4 -114.27(16)
C8 Zr1 C3 C4 -145.87(11)
C9 Zr1 C3 C4 -169.2(4)
C1 Zr1 C3 C4 -77.31(12)
O1 Zr1 C3 C2 165.59(10)
O2 Zr1 C3 C2 -91.13(11)
C7 Zr1 C3 C2 5.25(14)
C6 Zr1 C3 C2 44.91(14)
C10 Zr1 C3 C2 78.32(18)
C5 Zr1 C3 C2 77.50(11)
C8 Zr1 C3 C2 -31.60(15)
C9 Zr1 C3 C2 -54.9(4)
C4 Zr1 C3 C2 114.27(16)
C1 Zr1 C3 C2 36.96(10)
C2 C3 C4 C5 -0.83(18)
Zr1 C3 C4 C5 66.24(12)
C2 C3 C4 Zr1 -67.07(11)
O1 Zr1 C4 C3 -127.74(11)
O2 Zr1 C4 C3 -26.61(12)
C7 Zr1 C4 C3 94.33(12)
C6 Zr1 C4 C3 127.89(11)
C10 Zr1 C4 C3 161.74(11)
C5 Zr1 C4 C3 115.30(16)
C2 Zr1 C4 C3 37.41(11)
C8 Zr1 C4 C3 84.4(2)
C9 Zr1 C4 C3 176.23(13)
C1 Zr1 C4 C3 77.65(12)
O1 Zr1 C4 C5 116.96(11)
O2 Zr1 C4 C5 -141.91(10)
C7 Zr1 C4 C5 -20.97(14)
C6 Zr1 C4 C5 12.59(13)
C10 Zr1 C4 C5 46.44(13)
C3 Zr1 C4 C5 -115.30(16)
C2 Zr1 C4 C5 -77.89(12)
C8 Zr1 C4 C5 -30.9(2)
C9 Zr1 C4 C5 60.93(19)
C1 Zr1 C4 C5 -37.65(10)
C3 C4 C5 C1 1.45(18)
Zr1 C4 C5 C1 67.79(11)
C3 C4 C5 Zr1 -66.34(12)
C2 C1 C5 C4 -1.51(19)
Zr1 C1 C5 C4 -67.68(11)
C2 C1 C5 Zr1 66.17(12)
O1 Zr1 C5 C4 -60.81(11)
O2 Zr1 C5 C4 51.77(13)
C7 Zr1 C5 C4 163.44(11)
C6 Zr1 C5 C4 -168.34(12)
C10 Zr1 C5 C4 -143.07(11)
C3 Zr1 C5 C4 36.57(10)
C2 Zr1 C5 C4 76.98(12)
C8 Zr1 C5 C4 166.38(10)
C9 Zr1 C5 C4 -151.55(11)
C1 Zr1 C5 C4 113.76(16)
O1 Zr1 C5 C1 -174.57(11)
O2 Zr1 C5 C1 -61.99(13)
C7 Zr1 C5 C1 49.68(12)
C6 Zr1 C5 C1 77.90(12)
C10 Zr1 C5 C1 103.17(11)
C3 Zr1 C5 C1 -77.19(12)
C2 Zr1 C5 C1 -36.78(11)
C8 Zr1 C5 C1 52.62(13)
C9 Zr1 C5 C1 94.69(12)
C4 Zr1 C5 C1 -113.76(16)
O1 Zr1 C6 C10 36.51(12)
O2 Zr1 C6 C10 -91.77(13)
C7 Zr1 C6 C10 -114.40(16)
C5 Zr1 C6 C10 127.38(12)
C3 Zr1 C6 C10 153.02(11)
C2 Zr1 C6 C10 175.68(11)
C8 Zr1 C6 C10 -77.12(12)
C9 Zr1 C6 C10 -37.06(11)
C4 Zr1 C6 C10 120.72(11)
C1 Zr1 C6 C10 159.50(13)
O1 Zr1 C6 C7 150.90(11)
O2 Zr1 C6 C7 22.62(14)
C10 Zr1 C6 C7 114.40(16)
C5 Zr1 C6 C7 -118.22(12)
C3 Zr1 C6 C7 -92.58(12)
C2 Zr1 C6 C7 -69.93(12)
C8 Zr1 C6 C7 37.28(11)
C9 Zr1 C6 C7 77.34(12)
C4 Zr1 C6 C7 -124.88(11)
C1 Zr1 C6 C7 -86.10(12)
C10 C6 C7 C8 -0.4(2)
Zr1 C6 C7 C8 -68.02(12)
C10 C6 C7 Zr1 67.67(13)
O1 Zr1 C7 C8 73.46(14)
O2 Zr1 C7 C8 -48.82(12)
C6 Zr1 C7 C8 113.96(16)
C10 Zr1 C7 C8 76.97(12)
C5 Zr1 C7 C8 175.69(11)
C3 Zr1 C7 C8 -134.41(11)
C2 Zr1 C7 C8 -131.64(12)
C9 Zr1 C7 C8 36.72(11)
C4 Zr1 C7 C8 -173.34(11)
C1 Zr1 C7 C8 -159.81(13)
O1 Zr1 C7 C6 -40.50(15)
O2 Zr1 C7 C6 -162.78(11)
C10 Zr1 C7 C6 -36.99(11)
C5 Zr1 C7 C6 61.74(12)
C3 Zr1 C7 C6 111.63(11)
C2 Zr1 C7 C6 114.40(11)
C8 Zr1 C7 C6 -113.96(16)
C9 Zr1 C7 C6 -77.24(12)
C4 Zr1 C7 C6 72.71(13)
C1 Zr1 C7 C6 86.23(12)
C6 C7 C8 C9 0.7(2)
Zr1 C7 C8 C9 -66.57(12)
C6 C7 C8 Zr1 67.31(13)
O1 Zr1 C8 C9 -13.49(13)
O2 Zr1 C8 C9 -113.94(11)
C7 Zr1 C8 C9 114.94(16)
C6 Zr1 C8 C9 77.30(12)
C10 Zr1 C8 C9 37.02(10)
C5 Zr1 C8 C9 109.42(12)
C3 Zr1 C8 C9 -173.88(10)
C2 Zr1 C8 C9 168.71(10)
C4 Zr1 C8 C9 129.93(17)
C1 Zr1 C8 C9 135.51(11)
O1 Zr1 C8 C7 -128.43(11)
O2 Zr1 C8 C7 131.12(12)
C6 Zr1 C8 C7 -37.64(11)
C10 Zr1 C8 C7 -77.92(12)
C5 Zr1 C8 C7 -5.52(15)
C3 Zr1 C8 C7 71.18(15)
C2 Zr1 C8 C7 53.77(13)
C9 Zr1 C8 C7 -114.94(16)
C4 Zr1 C8 C7 15.0(2)
C1 Zr1 C8 C7 20.57(13)
C7 C8 C9 C10 -0.8(2)
Zr1 C8 C9 C10 -66.69(12)
C7 C8 C9 Zr1 65.84(12)
O1 Zr1 C9 C8 168.25(11)
O2 Zr1 C9 C8 64.02(11)
C7 Zr1 C9 C8 -37.00(11)
C6 Zr1 C9 C8 -77.76(12)
C10 Zr1 C9 C8 -114.81(16)
C5 Zr1 C9 C8 -98.87(12)
C3 Zr1 C9 C8 28.3(5)
C2 Zr1 C9 C8 -17.48(16)
C4 Zr1 C9 C8 -137.51(15)
C1 Zr1 C9 C8 -57.36(13)
O1 Zr1 C9 C10 -76.94(11)
O2 Zr1 C9 C10 178.83(11)
C7 Zr1 C9 C10 77.81(12)
C6 Zr1 C9 C10 37.05(11)
C5 Zr1 C9 C10 15.93(15)
C3 Zr1 C9 C10 143.1(4)
C2 Zr1 C9 C10 97.33(14)
C8 Zr1 C9 C10 114.81(16)
C4 Zr1 C9 C10 -22.7(2)
C1 Zr1 C9 C10 57.45(14)
C7 C6 C10 C9 -0.2(2)
Zr1 C6 C10 C9 66.83(12)
C7 C6 C10 Zr1 -67.00(13)
C8 C9 C10 C6 0.6(2)
Zr1 C9 C10 C6 -66.22(12)
C8 C9 C10 Zr1 66.85(12)
O1 Zr1 C10 C6 -145.09(12)
O2 Zr1 C10 C6 113.19(12)
C7 Zr1 C10 C6 37.44(12)
C5 Zr1 C10 C6 -53.47(12)
C3 Zr1 C10 C6 -54.1(2)
C2 Zr1 C10 C6 -6.03(16)
C8 Zr1 C10 C6 77.78(13)
C9 Zr1 C10 C6 114.61(17)
C4 Zr1 C10 C6 -76.41(13)
C1 Zr1 C10 C6 -20.87(13)
O1 Zr1 C10 C9 100.31(11)
O2 Zr1 C10 C9 -1.42(14)
C7 Zr1 C10 C9 -77.17(12)
C6 Zr1 C10 C9 -114.61(17)
C5 Zr1 C10 C9 -168.07(11)
C3 Zr1 C10 C9 -168.74(13)
C2 Zr1 C10 C9 -120.63(12)
C8 Zr1 C10 C9 -36.82(11)
C4 Zr1 C10 C9 168.98(10)
C1 Zr1 C10 C9 -135.48(11)
Zr1 O1 C11 C12 -90.9(4)
Zr1 O1 C11 C18 33.7(5)
O1 C11 C12 C17 -120.81(15)
C18 C11 C12 C17 115.61(16)
O1 C11 C12 C13 55.36(19)
C18 C11 C12 C13 -68.21(18)
C17 C12 C13 C14 1.5(3)
C11 C12 C13 C14 -174.80(16)
C12 C13 C14 C15 -0.2(3)
C13 C14 C15 C16 -1.5(3)
C13 C14 C15 Cl1 179.21(14)
C14 C15 C16 C17 1.8(3)
Cl1 C15 C16 C17 -178.87(13)
C13 C12 C17 C16 -1.1(2)
C11 C12 C17 C16 175.11(15)
C15 C16 C17 C12 -0.5(3)
O1 C11 C18 C19 -25.77(19)
C12 C11 C18 C19 96.83(16)
O1 C11 C18 Si2 151.26(11)
C12 C11 C18 Si2 -86.14(15)
C41 Si2 C18 C19 38.87(16)
C38 Si2 C18 C19 -79.23(15)
C44 Si2 C18 C19 162.77(13)
C41 Si2 C18 C11 -138.03(14)
C38 Si2 C18 C11 103.86(14)
C44 Si2 C18 C11 -14.14(15)
C11 C18 C19 C20 22.9(16)
Si2 C18 C19 C20 -154.2(15)
C18 C19 C20 C21 -9(3)
C19 C20 C21 C22 -20(2)
C19 C20 C21 Si1 160(2)
C29 Si1 C21 C20 78.49(14)
C32 Si1 C21 C20 -160.92(13)
C35 Si1 C21 C20 -36.96(15)
C29 Si1 C21 C22 -100.48(14)
C32 Si1 C21 C22 20.11(15)
C35 Si1 C21 C22 144.07(13)
Zr1 O2 C22 C23 -179.01(15)
Zr1 O2 C22 C21 58.9(2)
C20 C21 C22 O2 13.61(19)
Si1 C21 C22 O2 -167.40(10)
C20 C21 C22 C23 -108.34(16)
Si1 C21 C22 C23 70.66(16)
O2 C22 C23 C28 132.16(14)
C21 C22 C23 C28 -104.57(16)
O2 C22 C23 C24 -48.02(19)
C21 C22 C23 C24 75.25(18)
C28 C23 C24 C25 0.5(2)
C22 C23 C24 C25 -179.29(15)
C23 C24 C25 C26 1.4(3)
C24 C25 C26 C27 -1.9(3)
C24 C25 C26 Cl2 178.52(14)
C25 C26 C27 C28 0.3(3)
Cl2 C26 C27 C28 179.93(13)
C24 C23 C28 C27 -2.1(2)
C22 C23 C28 C27 177.70(14)
C26 C27 C28 C23 1.7(2)
C32 Si1 C29 C31 -48.96(14)
C35 Si1 C29 C31 -173.12(12)
C21 Si1 C29 C31 73.23(14)
C32 Si1 C29 C30 -174.95(12)
C35 Si1 C29 C30 60.89(14)
C21 Si1 C29 C30 -52.76(14)
C29 Si1 C32 C33 174.93(13)
C35 Si1 C32 C33 -64.99(15)
C21 Si1 C32 C33 53.38(15)
C29 Si1 C32 C34 -58.30(14)
C35 Si1 C32 C34 61.77(14)
C21 Si1 C32 C34 -179.85(12)
C29 Si1 C35 C37 167.99(13)
C32 Si1 C35 C37 47.33(16)
C21 Si1 C35 C37 -74.71(15)
C29 Si1 C35 C36 39.69(16)
C32 Si1 C35 C36 -80.97(16)
C21 Si1 C35 C36 156.99(14)
C41 Si2 C38 C40 -53.06(18)
C44 Si2 C38 C40 -178.66(16)
C18 Si2 C38 C40 62.30(18)
C41 Si2 C38 C39 -178.50(14)
C44 Si2 C38 C39 55.91(16)
C18 Si2 C38 C39 -63.13(15)
C38 Si2 C41 C42 176.36(16)
C44 Si2 C41 C42 -62.28(18)
C18 Si2 C41 C42 58.05(18)
C38 Si2 C41 C43 -53.5(2)
C44 Si2 C41 C43 67.9(2)
C18 Si2 C41 C43 -171.8(2)
C41 Si2 C44 C46 51.66(16)
C38 Si2 C44 C46 174.12(14)
C18 Si2 C44 C46 -66.42(15)
C41 Si2 C44 C45 -74.64(15)
C38 Si2 C44 C45 47.82(15)
C18 Si2 C44 C45 167.28(13)
